data_4325903
loop_
_publ_author_name
'Curtis M. Zaleski'
'Choong-Sun Lim'
'Annabel D. Cutland-Van Noord'
'Jeff W. Kampf'
'Vincent L. Pecoraro'

_publ_section_title
;
 Effects of the Central Lanthanide Ion Crystal Radius on the
 15-MCCuII(N)pheHA-5 Structure
;
_journal_name_full 'Inorganic Chemistry'
_journal_page_first 7707
_journal_page_last 7717
_journal_paper_doi 10.1021/ic200740h
_journal_volume 50
_journal_year 2011
_chemical_absolute_configuration ad
_chemical_formula_moiety
;
  '2{C45 H50 N10 Cu5 Y * H2 O * 2(O H)},  2(N O3), 21(H2 O)'
;
_chemical_formula_sum 'C90 H129 Cu10 N22 O53 Y2'
_chemical_formula_weight 3180.37
_chemical_name_systematic
;
 ?
;
_space_group_IT_number 5
_symmetry_cell_setting monoclinic
_symmetry_space_group_name_Hall 'C 2y'
_symmetry_space_group_name_H-M 'C 1 2 1'
_atom_sites_solution_hydrogens geom
_atom_sites_solution_primary direct
_atom_sites_solution_secondary difmap
_audit_creation_method SHELXL-97
_cell_angle_alpha 90.00
_cell_angle_beta 93.557(2)
_cell_angle_gamma 90.00
_cell_formula_units_Z 4
_cell_length_a 27.576(4)
_cell_length_b 14.7856(19)
_cell_length_c 33.262(4)
_cell_measurement_reflns_used 7824
_cell_measurement_temperature 123(2)
_cell_measurement_theta_max 23.28
_cell_measurement_theta_min 2.82
_cell_volume 13536(3)
_computing_cell_refinement 'Bruker SAINT'
_computing_data_collection 'Bruker SMART-1K'
_computing_data_reduction 'Bruker SAINT'
_computing_molecular_graphics 'Bruker SHELXTL'
_computing_publication_material 'Bruker SHELXTL'
_computing_structure_refinement 'Bruker SHELXTL'
_computing_structure_solution 'Bruker SHELXTL'
_diffrn_ambient_temperature 123(2)
_diffrn_measured_fraction_theta_full 0.997
_diffrn_measured_fraction_theta_max 0.997
_diffrn_measurement_device_type 'CCD area detector'
_diffrn_measurement_method 'phi and omega scans'
_diffrn_radiation_monochromator graphite
_diffrn_radiation_source 'fine-focus sealed tube'
_diffrn_radiation_type MoK\a
_diffrn_radiation_wavelength 0.71073
_diffrn_reflns_av_R_equivalents 0.0320
_diffrn_reflns_av_sigmaI/netI 0.0514
_diffrn_reflns_limit_h_max 36
_diffrn_reflns_limit_h_min -36
_diffrn_reflns_limit_k_max 19
_diffrn_reflns_limit_k_min -19
_diffrn_reflns_limit_l_max 44
_diffrn_reflns_limit_l_min -44
_diffrn_reflns_number 137673
_diffrn_reflns_theta_full 28.27
_diffrn_reflns_theta_max 28.27
_diffrn_reflns_theta_min 2.82
_exptl_absorpt_coefficient_mu 2.473
_exptl_absorpt_correction_T_max 0.4534
_exptl_absorpt_correction_T_min 0.3832
_exptl_absorpt_correction_type multi-scan
_exptl_crystal_colour blue
_exptl_crystal_density_diffrn 1.561
_exptl_crystal_description block
_exptl_crystal_F_000 6460
_exptl_crystal_size_max 0.48
_exptl_crystal_size_mid 0.40
_exptl_crystal_size_min 0.38
_refine_diff_density_max 1.216
_refine_diff_density_min -0.791
_refine_diff_density_rms 0.141
_refine_ls_abs_structure_details 'Flack H D (1983), Acta Cryst. A39, 876-881'
_refine_ls_abs_structure_Flack 0.021(5)
_refine_ls_extinction_method none
_refine_ls_goodness_of_fit_ref 1.053
_refine_ls_hydrogen_treatment constr
_refine_ls_matrix_type full
_refine_ls_number_parameters 1681
_refine_ls_number_reflns 32784
_refine_ls_number_restraints 1
_refine_ls_restrained_S_all 1.044
_refine_ls_R_factor_all 0.0818
_refine_ls_R_factor_gt 0.0643
_refine_ls_shift/su_max 0.006
_refine_ls_shift/su_mean 0.000
_refine_ls_structure_factor_coef Fsqd
_refine_ls_weighting_details 'calc w=1/[\s^2^(Fo^2^)+(0.1331P)^2^+3.8636P] where P=(Fo^2^+2Fc^2^)/3'
_refine_ls_weighting_scheme calc
_refine_ls_wR_factor_gt 0.1843
_refine_ls_wR_factor_ref 0.1930
_reflns_number_gt 25941
_reflns_number_total 32784
_reflns_threshold_expression >2sigma(I)
_cod_data_source_file ic200740h_si_001_07.cif
_cod_data_source_block Y-1
_cod_database_code 4325903

loop_
_symmetry_equiv_pos_as_xyz
'x, y, z'
'-x, y, -z'
'x+1/2, y+1/2, z'
'-x+1/2, y+1/2, -z'

loop_
_atom_site_label
_atom_site_type_symbol
_atom_site_fract_x
_atom_site_fract_y
_atom_site_fract_z
_atom_site_U_iso_or_equiv
_atom_site_adp_type
_atom_site_occupancy
_atom_site_symmetry_multiplicity
_atom_site_calc_flag
_atom_site_refinement_flags
_atom_site_disorder_assembly
_atom_site_disorder_group
Y1 Y 0.477631(15) 0.04919(2) 0.663653(14) 0.03693(9) Uani 1 1 d . . .
Y2 Y 0.454110(16) 0.54214(3) 0.830358(14) 0.04047(10) Uani 1 1 d . . .
Cu1 Cu 0.59854(2) 0.06899(3) 0.61269(3) 0.05932(18) Uani 1 1 d . . .
Cu2 Cu 0.51224(2) -0.18852(3) 0.628479(18) 0.04028(13) Uani 1 1 d . . .
Cu3 Cu 0.362661(19) -0.10077(3) 0.661671(17) 0.03680(12) Uani 1 1 d . . .
Cu4 Cu 0.367799(19) 0.20000(3) 0.688086(15) 0.03375(11) Uani 1 1 d . . .
Cu5 Cu 0.52284(2) 0.29621(3) 0.678175(19) 0.04186(14) Uani 1 1 d . . .
Cu6 Cu 0.34251(2) 0.39090(4) 0.801743(18) 0.04780(15) Uani 1 1 d . . .
Cu7 Cu 0.49906(2) 0.29508(4) 0.818455(19) 0.04518(14) Uani 1 1 d . . .
Cu8 Cu 0.58066(2) 0.52043(4) 0.88709(2) 0.05647(19) Uani 1 1 d . . .
Cu9 Cu 0.49003(2) 0.77686(3) 0.87341(2) 0.04395(14) Uani 1 1 d . . .
Cu10 Cu 0.33739(2) 0.68494(4) 0.83901(2) 0.04843(15) Uani 1 1 d . . .
N1 N 0.56341(16) -0.2621(3) 0.60288(16) 0.0586(12) Uani 1 1 d . . .
H1A H 0.5763 -0.3034 0.6213 0.070 Uiso 1 1 calc R . .
H1B H 0.5493 -0.2935 0.5813 0.070 Uiso 1 1 calc R . .
N2 N 0.55252(15) -0.0916(2) 0.61703(13) 0.0445(10) Uani 1 1 d . . .
N3 N 0.33798(14) -0.2277(2) 0.65670(17) 0.0549(13) Uani 1 1 d . . .
H3A H 0.3252 -0.2451 0.6804 0.066 Uiso 1 1 calc R . .
H3B H 0.3137 -0.2309 0.6365 0.066 Uiso 1 1 calc R . .
N4 N 0.42357(13) -0.1536(2) 0.65406(12) 0.0382(9) Uani 1 1 d . . .
N5 N 0.29736(15) 0.1954(3) 0.70023(14) 0.0503(11) Uani 1 1 d . . .
H5A H 0.2948 0.1920 0.7276 0.060 Uiso 1 1 calc R . .
H5B H 0.2821 0.2474 0.6911 0.060 Uiso 1 1 calc R . .
N6 N 0.35688(13) 0.0767(2) 0.67490(11) 0.0344(8) Uani 1 1 d . . .
N7 N 0.50548(16) 0.4170(2) 0.70304(13) 0.0479(10) Uani 1 1 d . . .
H7A H 0.5158 0.4183 0.7299 0.057 Uiso 1 1 calc R . .
H7B H 0.5203 0.4636 0.6902 0.057 Uiso 1 1 calc R . .
N8 N 0.45891(16) 0.2679(2) 0.69206(12) 0.0450(10) Uani 1 1 d . . .
N9 N 0.6524(2) 0.1529(3) 0.6006(3) 0.132(2) Uani 1 1 d . . .
H9A H 0.6814 0.1290 0.6108 0.158 Uiso 1 1 calc R . .
H9B H 0.6537 0.1581 0.5732 0.158 Uiso 1 1 calc R . .
N10 N 0.57224(13) 0.1746(2) 0.63629(15) 0.0468(11) Uani 1 1 d . . .
N11 N 0.48002(18) 0.1771(2) 0.79144(13) 0.0481(11) Uani 1 1 d . . .
H11A H 0.4883 0.1777 0.7651 0.058 Uiso 1 1 calc R . .
H11B H 0.4960 0.1299 0.8045 0.058 Uiso 1 1 calc R . .
N12 N 0.43480(17) 0.3253(2) 0.79886(13) 0.0471(10) Uani 1 1 d . . .
N13 N 0.6371(2) 0.4369(4) 0.9006(3) 0.131(4) Uani 1 1 d . . .
H13A H 0.6646 0.4593 0.8898 0.158 Uiso 1 1 calc R . .
H13B H 0.6428 0.4338 0.9281 0.158 Uiso 1 1 calc R . .
N14 N 0.55260(18) 0.4160(3) 0.86142(19) 0.0651(15) Uani 1 1 d . . .
N15 N 0.53754(18) 0.8406(3) 0.91237(15) 0.0587(13) Uani 1 1 d . . .
H15A H 0.5433 0.8981 0.9033 0.070 Uiso 1 1 calc R . .
H15B H 0.5247 0.8449 0.9372 0.070 Uiso 1 1 calc R . .
N16 N 0.53395(14) 0.6790(2) 0.88266(12) 0.0391(9) Uani 1 1 d . . .
N17 N 0.31165(16) 0.8110(3) 0.84844(15) 0.0530(11) Uani 1 1 d . . .
H17A H 0.2935 0.8299 0.8258 0.064 Uiso 1 1 calc R . .
H17B H 0.2917 0.8097 0.8696 0.064 Uiso 1 1 calc R . .
N18 N 0.39845(13) 0.7431(3) 0.84437(12) 0.0403(9) Uani 1 1 d . . .
N19 N 0.26947(19) 0.3837(4) 0.8023(2) 0.0979(17) Uani 1 1 d . . .
H19A H 0.2567 0.3728 0.7766 0.117 Uiso 1 1 calc R . .
H19B H 0.2614 0.3356 0.8181 0.117 Uiso 1 1 calc R . .
N20 N 0.33196(15) 0.5060(3) 0.82471(13) 0.0498(11) Uani 1 1 d . . .
N21 N 0.6901(3) 0.8163(5) 0.7028(2) 0.091(2) Uani 1 1 d . . .
N22 N 0.5381(3) 0.9319(5) 0.8195(2) 0.121(3) Uani 1 1 d . . .
O1 O 0.62188(12) -0.0423(2) 0.58947(12) 0.0516(9) Uani 1 1 d . . .
O2 O 0.54296(12) -0.00120(19) 0.62672(13) 0.0566(10) Uani 1 1 d . . .
O3 O 0.46536(11) -0.28142(19) 0.63902(12) 0.0474(9) Uani 1 1 d . . .
O4 O 0.46657(10) -0.10563(19) 0.65078(10) 0.0367(7) Uani 1 1 d . . .
O5 O 0.30182(11) -0.0372(2) 0.66655(11) 0.0435(8) Uani 1 1 d . . .
O6 O 0.39252(10) 0.01641(18) 0.66534(10) 0.0377(7) Uani 1 1 d . . .
O7 O 0.38304(12) 0.32508(19) 0.69601(10) 0.0418(8) Uani 1 1 d . . .
O8 O 0.43749(11) 0.18205(17) 0.68763(10) 0.0386(7) Uani 1 1 d . . .
O9 O 0.58432(12) 0.31998(19) 0.65652(11) 0.0450(8) Uani 1 1 d . . .
O10 O 0.52849(11) 0.17725(18) 0.65531(11) 0.0428(8) Uani 1 1 d . . .
O11 O 0.35799(13) 0.2675(2) 0.78997(11) 0.0496(9) Uani 1 1 d . . .
O12 O 0.41191(12) 0.4100(2) 0.80354(11) 0.0457(8) Uani 1 1 d . . .
O13 O 0.56118(14) 0.2675(2) 0.84520(13) 0.0563(10) Uani 1 1 d . . .
O14 O 0.50700(13) 0.4128(2) 0.84281(13) 0.0548(10) Uani 1 1 d . . .
O15 O 0.60598(12) 0.6300(2) 0.91253(12) 0.0473(9) Uani 1 1 d . . .
O16 O 0.52537(13) 0.5912(2) 0.86959(11) 0.0456(9) Uani 1 1 d . . .
O17 O 0.43935(14) 0.8663(2) 0.86860(12) 0.0574(10) Uani 1 1 d . . .
O18 O 0.44249(11) 0.6973(2) 0.84566(10) 0.0428(8) Uani 1 1 d . . .
O19 O 0.27691(13) 0.6171(3) 0.83590(12) 0.0530(10) Uani 1 1 d . . .
O20 O 0.36820(12) 0.5691(2) 0.83339(11) 0.0479(8) Uani 1 1 d . . .
O21 O 0.6830(3) 0.7371(6) 0.7120(3) 0.144(3) Uani 1 1 d . . .
O22 O 0.6609(3) 0.8342(6) 0.6779(3) 0.145(3) Uani 1 1 d . . .
O23 O 0.7279(2) 0.8581(4) 0.7119(2) 0.1019(18) Uani 1 1 d . . .
O24 O 0.5252(3) 0.8467(4) 0.81370(18) 0.113(2) Uani 1 1 d . . .
O25 O 0.5720(3) 0.9474(4) 0.8466(2) 0.118(2) Uani 1 1 d . . .
O26 O 0.5245(2) 0.9897(3) 0.79565(16) 0.0834(15) Uani 1 1 d . . .
O27 O 0.45877(16) 0.0000(3) 0.73024(12) 0.0567(10) Uani 1 1 d . . .
O28 O 0.54810(18) 0.0197(4) 0.70567(18) 0.0889(17) Uani 1 1 d . . .
O29 O 0.44873(13) 0.0839(2) 0.59874(11) 0.0475(9) Uani 1 1 d . . .
O30 O 0.43633(14) 0.5079(3) 0.89567(13) 0.0586(10) Uani 1 1 d . . .
O31 O 0.51583(15) 0.5613(5) 0.78424(14) 0.0910(18) Uani 1 1 d . . .
O32 O 0.42453(15) 0.6019(3) 0.76708(13) 0.0650(12) Uani 1 1 d . . .
O33 O 0.3298(2) 0.4511(4) 0.73437(16) 0.0954(17) Uani 1 1 d . . .
O34 O 0.60990(16) 0.6365(3) 0.66907(15) 0.0682(12) Uani 1 1 d . . .
O35 O 0.52546(16) 0.6193(3) 0.70805(14) 0.0668(12) Uani 1 1 d . . .
O36 O 0.4655(2) 0.7747(4) 0.74921(17) 0.0944(17) Uani 1 1 d . . .
O37 O 0.3885(4) 0.6385(6) 0.9360(2) 0.068(2) Uani 0.50 1 d P . .
O38 O 0.3899(2) 0.9539(4) 0.56312(19) 0.1051(19) Uani 1 1 d . . .
O39 O 0.6425(3) 1.0189(6) 0.6791(2) 0.132(3) Uani 1 1 d . . .
O40 O 0.6134(2) 0.1182(3) 0.83305(19) 0.0873(16) Uani 1 1 d . . .
O41 O 0.6391(2) 0.4613(3) 0.6842(2) 0.0954(17) Uani 1 1 d . . .
O42 O 0.22552(18) 0.8829(4) 0.70190(18) 0.0924(17) Uani 1 1 d . . .
O43 O 0.6130(3) 0.5529(9) 0.8181(3) 0.085(3) Uani 0.50 1 d P . .
O44 O 0.3740(2) 0.5580(4) 1.00865(18) 0.1047(18) Uani 1 1 d . . .
O45 O 0.2861(4) 0.1366(6) 0.7822(3) 0.079(3) Uani 0.50 1 d P . .
O46 O 0.1951(2) 0.6959(6) 0.8052(2) 0.058(2) Uani 0.50 1 d P . .
O47 O 0.3726(3) 0.8826(7) 0.7374(2) 0.067(2) Uani 0.50 1 d P . .
O48 O 0.6300(3) 1.0308(5) 0.5134(2) 0.062(2) Uani 0.50 1 d P . .
O49 O 0.4603(4) 0.8403(8) 0.5584(3) 0.084(3) Uani 0.50 1 d P . .
O50 O 0.5605(3) 0.2750(6) 0.7471(2) 0.065(2) Uani 0.50 1 d P . .
C1 C 0.59170(17) -0.1050(3) 0.59839(15) 0.0412(11) Uani 1 1 d . . .
C2 C 0.60245(16) -0.2049(3) 0.58910(15) 0.0419(11) Uani 1 1 d . . .
H2A H 0.6334 -0.2223 0.6045 0.050 Uiso 1 1 calc R . .
C3 C 0.6103(2) -0.2136(3) 0.54382(15) 0.0533(14) Uani 1 1 d . . .
H3C H 0.5811 -0.1914 0.5280 0.064 Uiso 1 1 calc R . .
H3D H 0.6382 -0.1754 0.5371 0.064 Uiso 1 1 calc R . .
C4 C 0.6200(2) -0.3103(3) 0.53220(14) 0.0478(12) Uani 1 1 d . . .
C5 C 0.5869(2) -0.3529(4) 0.50476(17) 0.0558(14) Uani 1 1 d . . .
H5C H 0.5594 -0.3206 0.4938 0.067 Uiso 1 1 calc R . .
C6 C 0.5941(3) -0.4421(4) 0.49341(17) 0.0636(16) Uani 1 1 d . . .
H6A H 0.5716 -0.4694 0.4744 0.076 Uiso 1 1 calc R . .
C7 C 0.6330(3) -0.4918(3) 0.50892(17) 0.0632(16) Uani 1 1 d . . .
H7C H 0.6368 -0.5534 0.5016 0.076 Uiso 1 1 calc R . .
C8 C 0.6668(3) -0.4493(4) 0.53580(18) 0.0676(17) Uani 1 1 d . . .
H8A H 0.6948 -0.4810 0.5461 0.081 Uiso 1 1 calc R . .
C9 C 0.6591(2) -0.3617(4) 0.54718(16) 0.0544(14) Uani 1 1 d . . .
H9C H 0.6817 -0.3348 0.5663 0.065 Uiso 1 1 calc R . .
C10 C 0.42664(18) -0.2390(3) 0.64733(15) 0.0412(11) Uani 1 1 d . . .
C11 C 0.37863(15) -0.2902(3) 0.64733(16) 0.0416(11) Uani 1 1 d . . .
H11C H 0.3817 -0.3373 0.6690 0.050 Uiso 1 1 calc R . .
C12 C 0.36881(17) -0.3381(3) 0.60723(15) 0.0433(11) Uani 1 1 d . . .
H12A H 0.3685 -0.2922 0.5856 0.052 Uiso 1 1 calc R . .
H12B H 0.3963 -0.3796 0.6032 0.052 Uiso 1 1 calc R . .
C13 C 0.32237(18) -0.3917(3) 0.60222(17) 0.0479(12) Uani 1 1 d . . .
C14 C 0.30255(18) -0.4347(3) 0.63528(18) 0.0515(13) Uani 1 1 d . . .
H14A H 0.3183 -0.4276 0.6613 0.062 Uiso 1 1 calc R . .
C15 C 0.2610(2) -0.4869(3) 0.6311(3) 0.0744(19) Uani 1 1 d . . .
H15C H 0.2485 -0.5165 0.6536 0.089 Uiso 1 1 calc R . .
C16 C 0.2379(2) -0.4947(4) 0.5922(2) 0.0705(19) Uani 1 1 d . . .
H16A H 0.2091 -0.5297 0.5883 0.085 Uiso 1 1 calc R . .
C17 C 0.2573(2) -0.4504(5) 0.5588(3) 0.086(2) Uani 1 1 d . . .
H17C H 0.2420 -0.4556 0.5325 0.104 Uiso 1 1 calc R . .
C18 C 0.2985(2) -0.4004(4) 0.5653(2) 0.0581(16) Uani 1 1 d . . .
H18A H 0.3112 -0.3702 0.5431 0.070 Uiso 1 1 calc R . .
C19 C 0.31384(17) 0.0469(3) 0.67242(15) 0.0414(11) Uani 1 1 d . . .
C20 C 0.27350(18) 0.1164(3) 0.68077(18) 0.0472(13) Uani 1 1 d . . .
H20A H 0.2502 0.0892 0.6992 0.057 Uiso 1 1 calc R . .
C21 C 0.2467(2) 0.1422(4) 0.6409(2) 0.0626(17) Uani 1 1 d . . .
H21A H 0.2324 0.0870 0.6281 0.075 Uiso 1 1 calc R . .
H21B H 0.2196 0.1836 0.6463 0.075 Uiso 1 1 calc R . .
C22 C 0.27879(17) 0.1872(3) 0.61195(17) 0.0462(12) Uani 1 1 d . . .
C23 C 0.2858(2) 0.2792(4) 0.6121(2) 0.0609(16) Uani 1 1 d . . .
H23A H 0.2675 0.3155 0.6292 0.073 Uiso 1 1 calc R . .
C24 C 0.3182(2) 0.3203(5) 0.5885(2) 0.073(2) Uani 1 1 d . . .
H24A H 0.3206 0.3844 0.5885 0.088 Uiso 1 1 calc R . .
C25 C 0.3475(2) 0.2700(5) 0.56486(19) 0.0653(17) Uani 1 1 d . . .
H25A H 0.3718 0.2979 0.5501 0.078 Uiso 1 1 calc R . .
C26 C 0.3402(2) 0.1775(6) 0.56340(17) 0.085(2) Uani 1 1 d . . .
H26A H 0.3587 0.1424 0.5459 0.102 Uiso 1 1 calc R . .
C27 C 0.3072(3) 0.1342(4) 0.58632(19) 0.0750(19) Uani 1 1 d . . .
H27A H 0.3035 0.0704 0.5851 0.090 Uiso 1 1 calc R . .
C28 C 0.42848(17) 0.3344(3) 0.69570(13) 0.0369(10) Uani 1 1 d . . .
C29 C 0.45159(19) 0.4270(3) 0.69836(16) 0.0463(12) Uani 1 1 d . . .
H29A H 0.4400 0.4596 0.7223 0.056 Uiso 1 1 calc R . .
C30 C 0.43815(19) 0.4815(3) 0.66036(17) 0.0489(13) Uani 1 1 d . . .
H30A H 0.4028 0.4755 0.6539 0.059 Uiso 1 1 calc R . .
H30B H 0.4449 0.5462 0.6661 0.059 Uiso 1 1 calc R . .
C31 C 0.46462(19) 0.4543(3) 0.62351(16) 0.0458(12) Uani 1 1 d . . .
C32 C 0.4532(2) 0.3707(4) 0.60356(17) 0.0520(13) Uani 1 1 d . . .
H32A H 0.4277 0.3336 0.6123 0.062 Uiso 1 1 calc R . .
C33 C 0.4796(2) 0.3437(4) 0.57112(17) 0.0539(14) Uani 1 1 d . . .
H33A H 0.4714 0.2888 0.5576 0.065 Uiso 1 1 calc R . .
C34 C 0.5172(2) 0.3947(4) 0.55848(17) 0.0543(14) Uani 1 1 d . . .
H34A H 0.5351 0.3745 0.5367 0.065 Uiso 1 1 calc R . .
C35 C 0.5293(2) 0.4783(4) 0.57795(16) 0.0550(14) Uani 1 1 d . . .
H35A H 0.5546 0.5152 0.5690 0.066 Uiso 1 1 calc R . .
C36 C 0.5028(2) 0.5049(3) 0.61071(18) 0.0569(14) Uani 1 1 d . . .
H36A H 0.5114 0.5595 0.6245 0.068 Uiso 1 1 calc R . .
C37 C 0.59860(17) 0.2465(3) 0.63871(19) 0.0482(13) Uani 1 1 d . . .
C38 C 0.64572(17) 0.2443(3) 0.61833(18) 0.0474(13) Uani 1 1 d . . .
H38A H 0.6728 0.2549 0.6392 0.057 Uiso 1 1 calc R . .
C39 C 0.6480(2) 0.3178(4) 0.58616(17) 0.0543(14) Uani 1 1 d . . .
H39A H 0.6220 0.3069 0.5648 0.065 Uiso 1 1 calc R . .
H39B H 0.6418 0.3774 0.5985 0.065 Uiso 1 1 calc R . .
C40 C 0.69663(18) 0.3205(4) 0.56737(15) 0.0467(12) Uani 1 1 d . . .
C41 C 0.7027(2) 0.2854(5) 0.52983(17) 0.0646(17) Uani 1 1 d . . .
H41A H 0.6768 0.2546 0.5155 0.078 Uiso 1 1 calc R . .
C42 C 0.7486(3) 0.2959(5) 0.51262(16) 0.0715(18) Uani 1 1 d . . .
H42A H 0.7528 0.2730 0.4864 0.086 Uiso 1 1 calc R . .
C43 C 0.7852(2) 0.3369(4) 0.53248(16) 0.0572(15) Uani 1 1 d . . .
H43A H 0.8154 0.3420 0.5204 0.069 Uiso 1 1 calc R . .
C44 C 0.7807(2) 0.3718(3) 0.56981(17) 0.0536(14) Uani 1 1 d . . .
H44A H 0.8076 0.4006 0.5837 0.064 Uiso 1 1 calc R . .
C45 C 0.7358(2) 0.3655(3) 0.58802(16) 0.0477(13) Uani 1 1 d . . .
H45A H 0.7321 0.3911 0.6138 0.057 Uiso 1 1 calc R . .
C46 C 0.4051(2) 0.2594(3) 0.79306(14) 0.0470(12) Uani 1 1 d . . .
C47 C 0.4283(2) 0.1659(3) 0.79309(16) 0.0516(14) Uani 1 1 d . . .
H47A H 0.4155 0.1322 0.7686 0.062 Uiso 1 1 calc R . .
C48 C 0.4147(2) 0.1130(3) 0.83135(16) 0.0540(14) Uani 1 1 d . . .
H48A H 0.3797 0.1216 0.8352 0.065 Uiso 1 1 calc R . .
H48B H 0.4203 0.0476 0.8271 0.065 Uiso 1 1 calc R . .
C49 C 0.4436(2) 0.1427(4) 0.86886(17) 0.0520(13) Uani 1 1 d . . .
C50 C 0.4344(2) 0.2218(5) 0.88807(18) 0.0633(17) Uani 1 1 d . . .
H50A H 0.4085 0.2589 0.8776 0.076 Uiso 1 1 calc R . .
C51 C 0.4618(3) 0.2506(6) 0.92282(19) 0.074(2) Uani 1 1 d . . .
H51A H 0.4546 0.3054 0.9361 0.089 Uiso 1 1 calc R . .
C52 C 0.4999(3) 0.1955(5) 0.93689(17) 0.0678(17) Uani 1 1 d . . .
H52A H 0.5198 0.2141 0.9597 0.081 Uiso 1 1 calc R . .
C53 C 0.5094(3) 0.1136(5) 0.9184(2) 0.073(2) Uani 1 1 d . . .
H53A H 0.5347 0.0755 0.9292 0.087 Uiso 1 1 calc R . .
C54 C 0.4820(3) 0.0886(4) 0.8846(2) 0.071(2) Uani 1 1 d . . .
H54A H 0.4892 0.0336 0.8715 0.085 Uiso 1 1 calc R . .
C55 C 0.5771(2) 0.3408(3) 0.8619(2) 0.0652(18) Uani 1 1 d . . .
C56 C 0.6263(2) 0.3429(3) 0.8840(2) 0.0575(16) Uani 1 1 d . . .
H56A H 0.6513 0.3276 0.8645 0.069 Uiso 1 1 calc R . .
C57 C 0.6301(2) 0.2744(4) 0.91796(19) 0.0642(17) Uani 1 1 d . . .
H57A H 0.6179 0.2151 0.9080 0.077 Uiso 1 1 calc R . .
H57B H 0.6097 0.2942 0.9398 0.077 Uiso 1 1 calc R . .
C58 C 0.6837(3) 0.2645(5) 0.93486(19) 0.0686(18) Uani 1 1 d . . .
C59 C 0.7175(3) 0.2204(4) 0.91593(17) 0.0612(17) Uani 1 1 d . . .
H59A H 0.7094 0.1960 0.8899 0.073 Uiso 1 1 calc R . .
C60 C 0.7649(3) 0.2088(4) 0.93332(17) 0.0625(16) Uani 1 1 d . . .
H60A H 0.7880 0.1763 0.9189 0.075 Uiso 1 1 calc R . .
C61 C 0.7783(3) 0.2426(4) 0.9699(2) 0.0710(19) Uani 1 1 d . . .
H61A H 0.8107 0.2357 0.9809 0.085 Uiso 1 1 calc R . .
C62 C 0.7443(3) 0.2873(5) 0.99135(19) 0.074(2) Uani 1 1 d . . .
H62A H 0.7521 0.3092 1.0178 0.089 Uiso 1 1 calc R . .
C63 C 0.6961(2) 0.2995(5) 0.9718(2) 0.0688(18) Uani 1 1 d . . .
H63A H 0.6726 0.3330 0.9853 0.083 Uiso 1 1 calc R . .
C64 C 0.57409(18) 0.6927(3) 0.90292(15) 0.0427(11) Uani 1 1 d . . .
C65 C 0.58327(18) 0.7895(3) 0.91597(15) 0.0431(11) Uani 1 1 d . . .
H65A H 0.6051 0.8166 0.8963 0.052 Uiso 1 1 calc R . .
C66 C 0.60909(19) 0.7986(3) 0.95719(14) 0.0439(11) Uani 1 1 d . . .
H66A H 0.6413 0.7691 0.9570 0.053 Uiso 1 1 calc R . .
H66B H 0.5901 0.7666 0.9771 0.053 Uiso 1 1 calc R . .
C67 C 0.61597(17) 0.8960(3) 0.97029(14) 0.0401(11) Uani 1 1 d . . .
C68 C 0.6509(2) 0.9517(3) 0.95314(17) 0.0567(14) Uani 1 1 d . . .
H68A H 0.6709 0.9269 0.9336 0.068 Uiso 1 1 calc R . .
C69 C 0.6566(3) 1.0404(5) 0.9641(2) 0.078(2) Uani 1 1 d . . .
H69A H 0.6810 1.0761 0.9528 0.094 Uiso 1 1 calc R . .
C70 C 0.6270(3) 1.0781(4) 0.9914(2) 0.070(2) Uani 1 1 d . . .
H70A H 0.6310 1.1399 0.9987 0.084 Uiso 1 1 calc R . .
C71 C 0.5921(2) 1.0277(4) 1.00817(18) 0.0596(16) Uani 1 1 d . . .
H71A H 0.5716 1.0548 1.0267 0.072 Uiso 1 1 calc R . .
C72 C 0.5863(2) 0.9346(4) 0.99806(16) 0.0524(14) Uani 1 1 d . . .
H72A H 0.5624 0.8991 1.0101 0.063 Uiso 1 1 calc R . .
C73 C 0.40064(19) 0.8269(3) 0.85667(16) 0.0448(12) Uani 1 1 d . . .
C74 C 0.35148(18) 0.8761(3) 0.85755(13) 0.0408(11) Uani 1 1 d . . .
H74A H 0.3499 0.9249 0.8367 0.049 Uiso 1 1 calc R . .
C75 C 0.3498(2) 0.9180(4) 0.89806(17) 0.0577(15) Uani 1 1 d . . .
H75A H 0.3781 0.9586 0.9026 0.069 Uiso 1 1 calc R . .
H75B H 0.3527 0.8697 0.9187 0.069 Uiso 1 1 calc R . .
C76 C 0.3021(2) 0.9737(4) 0.90427(16) 0.0548(14) Uani 1 1 d . . .
C77 C 0.2782(3) 1.0212(5) 0.8727(2) 0.084(2) Uani 1 1 d . . .
H77A H 0.2900 1.0190 0.8465 0.100 Uiso 1 1 calc R . .
C78 C 0.2368(3) 1.0724(5) 0.8798(3) 0.092(3) Uani 1 1 d . . .
H78A H 0.2175 1.0981 0.8580 0.110 Uiso 1 1 calc R . .
C79 C 0.2246(2) 1.0847(5) 0.9190(2) 0.0698(19) Uani 1 1 d . . .
H79A H 0.2003 1.1273 0.9251 0.084 Uiso 1 1 calc R . .
C80 C 0.2475(2) 1.0358(5) 0.9485(2) 0.0738(19) Uani 1 1 d . . .
H80A H 0.2362 1.0387 0.9748 0.089 Uiso 1 1 calc R . .
C81 C 0.2869(2) 0.9815(4) 0.9417(2) 0.0642(17) Uani 1 1 d . . .
H81A H 0.3031 0.9498 0.9634 0.077 Uiso 1 1 calc R . .
C82 C 0.28877(18) 0.5357(4) 0.82576(15) 0.0516(13) Uani 1 1 d . . .
C83 C 0.2475(2) 0.4658(5) 0.81749(19) 0.0668(17) Uani 1 1 d . . .
H83A H 0.2237 0.4902 0.7963 0.080 Uiso 1 1 calc R . .
C84 C 0.2212(2) 0.4439(4) 0.8546(3) 0.085(2) Uani 1 1 d . . .
H84A H 0.1943 0.4010 0.8482 0.102 Uiso 1 1 calc R . .
H84B H 0.2079 0.4994 0.8663 0.102 Uiso 1 1 calc R . .
C85 C 0.2611(3) 0.3997(6) 0.8845(2) 0.086(2) Uani 1 1 d . . .
C86 C 0.2686(3) 0.3053(5) 0.8874(3) 0.085(2) Uani 1 1 d . . .
H86A H 0.2455 0.2674 0.8734 0.102 Uiso 1 1 calc R . .
C87 C 0.3028(3) 0.2679(7) 0.9064(3) 0.090(3) Uani 1 1 d . . .
H87A H 0.3067 0.2045 0.9033 0.108 Uiso 1 1 calc R . .
C88 C 0.3371(4) 0.3156(8) 0.9333(3) 0.116(3) Uani 1 1 d . . .
H88A H 0.3615 0.2848 0.9494 0.139 Uiso 1 1 calc R . .
C89 C 0.3322(5) 0.4141(8) 0.9342(2) 0.129(4) Uani 1 1 d . . .
H89A H 0.3540 0.4511 0.9501 0.155 Uiso 1 1 calc R . .
C90 C 0.2938(4) 0.4502(6) 0.9104(2) 0.095(3) Uani 1 1 d . . .
H90A H 0.2891 0.5138 0.9115 0.114 Uiso 1 1 calc R . .
O60 O 0.2493(4) 0.5749(5) 0.7291(2) 0.064(2) Uani 0.50 1 d P . .
O59 O 0.4783(4) 0.7482(7) 0.9706(4) 0.148(3) Uani 0.50 1 d P A -1
O58 O 0.5201(3) 0.4793(6) 0.9447(2) 0.060(2) Uani 0.50 1 d P . .
O57 O 0.5000 0.7115(10) 1.0000 0.077(4) Uani 0.50 2 d SP B 2
O56 O 0.3543(5) 0.9084(7) 0.7528(2) 0.125(4) Uani 0.50 1 d P . .
O55 O 0.3248(4) 0.6826(6) 0.7521(4) 0.139(3) Uani 0.50 1 d P . .
O54 O 0.5487(4) -0.1768(8) 0.7050(4) 0.092(3) Uani 0.50 1 d P . .
O53 O 0.5966(4) 0.1359(14) 0.7502(3) 0.146(7) Uani 0.50 1 d P . .
O52 O 0.5000 0.3933(14) 1.0000 0.156(8) Uani 0.50 2 d SP . .
O51 O 0.6813(4) 1.1643(13) 0.7043(3) 0.179(5) Uani 0.50 1 d P . .
O61 O 0.2961(4) 0.9336(10) 0.7699(3) 0.124(4) Uani 0.50 1 d P . .
O62 O 0.2132(7) 0.8624(10) 0.7958(5) 0.144(6) Uani 0.50 1 d P . .
O63 O 0.5000 0.163(2) 0.5000 0.216(16) Uani 0.50 2 d SP . .
O64 O 0.5293(4) 0.1032(10) 0.5444(3) 0.101(4) Uani 0.50 1 d P . .

loop_
_atom_site_aniso_label
_atom_site_aniso_U_11
_atom_site_aniso_U_22
_atom_site_aniso_U_33
_atom_site_aniso_U_23
_atom_site_aniso_U_13
_atom_site_aniso_U_12
Y1 0.03714(19) 0.02030(14) 0.0544(2) -0.00840(16) 0.01086(17) -0.00484(15)
Y2 0.0370(2) 0.03038(17) 0.0545(2) -0.01293(18) 0.00648(18) -0.00330(16)
Cu1 0.0461(3) 0.0189(2) 0.1171(5) -0.0091(3) 0.0380(3) -0.0078(2)
Cu2 0.0424(3) 0.01761(19) 0.0634(3) -0.0008(2) 0.0237(2) -0.00412(19)
Cu3 0.0323(2) 0.01932(19) 0.0595(3) -0.0034(2) 0.0087(2) -0.00166(18)
Cu4 0.0431(3) 0.02100(19) 0.0382(2) -0.00372(18) 0.0114(2) -0.00130(19)
Cu5 0.0432(3) 0.01877(19) 0.0645(3) -0.0033(2) 0.0108(2) -0.0057(2)
Cu6 0.0479(3) 0.0441(3) 0.0525(3) -0.0176(2) 0.0123(3) -0.0174(2)
Cu7 0.0536(3) 0.0252(2) 0.0574(3) -0.0042(2) 0.0089(3) -0.0021(2)
Cu8 0.0429(3) 0.0270(2) 0.0976(5) -0.0088(3) -0.0115(3) 0.0017(2)
Cu9 0.0394(3) 0.0257(2) 0.0649(4) -0.0073(2) -0.0119(3) 0.0009(2)
Cu10 0.0359(3) 0.0448(3) 0.0655(4) -0.0155(3) 0.0099(3) -0.0034(2)
N1 0.057(2) 0.0326(18) 0.091(3) -0.0059(19) 0.045(2) -0.0131(17)
N2 0.053(2) 0.0175(13) 0.066(2) -0.0096(15) 0.0252(18) -0.0053(14)
N3 0.0339(18) 0.0196(14) 0.112(4) 0.0012(19) 0.015(2) -0.0056(14)
N4 0.0352(17) 0.0286(15) 0.052(2) -0.0094(15) 0.0082(16) -0.0088(14)
N5 0.050(2) 0.0310(17) 0.072(3) -0.0111(18) 0.018(2) -0.0008(17)
N6 0.0426(18) 0.0178(12) 0.0439(18) -0.0016(13) 0.0104(15) 0.0069(13)
N7 0.066(2) 0.0257(16) 0.054(2) -0.0098(15) 0.0187(19) -0.0137(17)
N8 0.060(2) 0.0198(13) 0.056(2) -0.0143(14) 0.0176(19) -0.0140(15)
N9 0.094(3) 0.0261(19) 0.290(7) -0.038(3) 0.127(4) -0.025(2)
N10 0.0304(17) 0.0227(15) 0.088(3) -0.0055(17) 0.0117(19) -0.0045(14)
N11 0.076(3) 0.0245(16) 0.043(2) 0.0013(15) 0.002(2) 0.0031(18)
N12 0.066(3) 0.0279(16) 0.048(2) -0.0115(15) 0.0111(19) -0.0034(17)
N13 0.062(3) 0.034(2) 0.290(10) -0.012(4) -0.061(5) 0.008(2)
N14 0.051(2) 0.0268(18) 0.117(4) -0.012(2) -0.002(3) 0.0045(17)
N15 0.072(3) 0.0286(17) 0.071(3) -0.0116(18) -0.029(2) 0.0119(19)
N16 0.0372(18) 0.0239(15) 0.056(2) -0.0069(15) -0.0001(17) 0.0001(14)
N17 0.043(2) 0.049(2) 0.067(3) -0.010(2) 0.012(2) 0.0029(19)
N18 0.0315(17) 0.0366(17) 0.052(2) -0.0102(16) 0.0010(16) 0.0060(15)
N19 0.071(3) 0.091(3) 0.139(4) -0.073(3) 0.062(3) -0.049(2)
N20 0.0358(18) 0.059(2) 0.055(2) -0.0217(19) 0.0103(17) -0.0148(18)
N21 0.091(4) 0.096(5) 0.086(4) 0.007(4) -0.006(4) -0.029(4)
N22 0.170(6) 0.114(5) 0.076(4) 0.025(4) -0.024(4) -0.079(5)
O1 0.0475(17) 0.0229(13) 0.088(2) -0.0056(15) 0.0317(17) -0.0083(13)
O2 0.0442(16) 0.0160(12) 0.113(3) -0.0122(15) 0.0347(18) -0.0094(12)
O3 0.0379(15) 0.0176(11) 0.089(2) -0.0055(14) 0.0222(16) -0.0036(11)
O4 0.0289(13) 0.0249(12) 0.0575(17) -0.0097(13) 0.0115(12) -0.0038(11)
O5 0.0336(14) 0.0295(13) 0.068(2) -0.0085(14) 0.0117(15) -0.0032(12)
O6 0.0326(13) 0.0193(11) 0.0628(18) -0.0004(12) 0.0145(13) 0.0024(11)
O7 0.0559(17) 0.0208(12) 0.0510(17) -0.0051(12) 0.0217(14) 0.0025(12)
O8 0.0482(16) 0.0163(11) 0.0529(17) -0.0047(11) 0.0160(14) -0.0099(11)
O9 0.0462(17) 0.0224(12) 0.067(2) -0.0001(13) 0.0122(16) -0.0061(12)
O10 0.0345(14) 0.0188(11) 0.077(2) -0.0087(13) 0.0157(15) -0.0064(11)
O11 0.0543(19) 0.0357(15) 0.058(2) -0.0060(15) -0.0019(16) -0.0173(14)
O12 0.0365(15) 0.0366(15) 0.064(2) -0.0175(14) 0.0059(15) -0.0030(13)
O13 0.0495(19) 0.0286(14) 0.091(3) -0.0023(17) 0.0097(19) 0.0047(14)
O14 0.0412(17) 0.0297(14) 0.092(3) -0.0134(16) -0.0055(18) -0.0002(13)
O15 0.0377(16) 0.0269(13) 0.075(2) -0.0034(15) -0.0146(16) 0.0013(12)
O16 0.0447(17) 0.0267(13) 0.065(2) -0.0121(14) -0.0023(16) -0.0018(13)
O17 0.0541(19) 0.0296(15) 0.084(2) -0.0108(16) -0.0289(18) 0.0055(14)
O18 0.0317(14) 0.0369(14) 0.0595(18) -0.0134(14) 0.0016(14) 0.0054(13)
O19 0.0393(17) 0.0494(18) 0.071(2) -0.0100(17) 0.0117(16) -0.0049(15)
O20 0.0365(15) 0.0402(15) 0.068(2) -0.0253(15) 0.0111(15) -0.0088(13)
O21 0.147(5) 0.135(5) 0.151(5) 0.026(4) 0.026(4) -0.014(4)
O22 0.130(5) 0.141(5) 0.158(5) -0.015(4) -0.043(4) 0.007(4)
O23 0.090(3) 0.090(3) 0.126(4) -0.038(3) 0.016(3) -0.017(3)
O24 0.159(4) 0.089(3) 0.091(3) 0.005(3) -0.006(3) -0.058(3)
O25 0.157(5) 0.076(3) 0.115(4) 0.016(3) -0.039(4) -0.019(3)
O26 0.094(3) 0.066(3) 0.089(3) 0.015(2) -0.008(3) 0.010(2)
O27 0.069(2) 0.0484(19) 0.052(2) -0.0011(16) -0.0018(18) -0.0045(18)
O28 0.057(2) 0.094(4) 0.114(4) -0.001(3) -0.008(3) -0.004(3)
O29 0.0502(18) 0.0334(15) 0.061(2) 0.0014(14) 0.0176(16) -0.0027(14)
O30 0.0495(19) 0.054(2) 0.074(2) -0.0097(18) 0.0164(18) -0.0098(17)
O31 0.046(2) 0.155(5) 0.076(3) 0.011(3) 0.026(2) 0.015(3)
O32 0.053(2) 0.081(3) 0.062(2) -0.006(2) 0.0133(19) 0.005(2)
O33 0.091(3) 0.119(4) 0.078(3) -0.026(3) 0.019(3) 0.045(3)
O34 0.065(2) 0.0455(19) 0.096(3) 0.006(2) 0.020(2) -0.0012(18)
O35 0.057(2) 0.062(2) 0.083(3) 0.016(2) 0.017(2) -0.0078(19)
O36 0.115(4) 0.072(3) 0.096(3) 0.019(3) 0.003(3) 0.005(3)
O37 0.096(5) 0.060(4) 0.050(4) 0.004(3) 0.026(3) 0.028(4)
O38 0.109(4) 0.103(4) 0.103(4) -0.004(3) -0.005(3) -0.035(3)
O39 0.115(4) 0.145(5) 0.137(5) -0.003(4) 0.020(4) 0.027(4)
O40 0.077(3) 0.049(2) 0.135(4) -0.017(2) -0.007(3) 0.004(2)
O41 0.085(3) 0.052(2) 0.146(4) -0.022(3) -0.019(3) -0.008(2)
O42 0.058(2) 0.112(4) 0.108(3) 0.019(3) 0.013(2) -0.008(3)
O43 0.040(3) 0.122(6) 0.089(5) -0.004(5) -0.020(4) -0.004(4)
O44 0.106(3) 0.103(3) 0.106(3) -0.047(3) 0.021(3) -0.032(3)
O45 0.090(5) 0.064(4) 0.079(5) 0.009(4) -0.022(4) -0.022(4)
O46 0.027(3) 0.083(4) 0.062(4) 0.014(4) -0.009(3) 0.005(3)
O47 0.071(4) 0.083(5) 0.047(4) 0.005(3) 0.012(3) 0.034(4)
O48 0.068(4) 0.066(4) 0.050(3) 0.030(3) -0.006(3) -0.021(3)
O49 0.095(5) 0.099(5) 0.054(4) -0.016(4) -0.027(4) 0.034(4)
O50 0.059(4) 0.088(4) 0.047(3) 0.028(3) 0.002(3) -0.028(3)
C1 0.045(2) 0.0223(16) 0.057(3) -0.0052(18) 0.013(2) -0.0071(17)
C2 0.043(2) 0.0192(15) 0.066(3) -0.0137(17) 0.0267(19) -0.0106(15)
C3 0.088(4) 0.0232(18) 0.051(3) 0.0017(18) 0.022(3) 0.006(2)
C4 0.072(3) 0.032(2) 0.042(2) 0.0016(18) 0.023(2) -0.003(2)
C5 0.068(3) 0.052(3) 0.049(3) 0.001(2) 0.014(3) -0.006(3)
C6 0.099(4) 0.044(3) 0.050(3) -0.012(2) 0.027(3) -0.017(3)
C7 0.114(5) 0.028(2) 0.051(3) 0.001(2) 0.033(3) 0.006(3)
C8 0.099(4) 0.044(3) 0.061(3) -0.002(3) 0.020(3) 0.012(3)
C9 0.077(4) 0.045(2) 0.041(3) -0.010(2) 0.004(3) 0.007(3)
C10 0.049(2) 0.0171(15) 0.059(3) 0.0063(17) 0.014(2) 0.0000(16)
C11 0.0371(19) 0.0169(15) 0.073(3) 0.0017(17) 0.025(2) 0.0022(15)
C12 0.042(2) 0.038(2) 0.051(3) 0.0056(19) 0.011(2) -0.0098(18)
C13 0.038(2) 0.035(2) 0.073(3) -0.012(2) 0.020(2) 0.0016(18)
C14 0.042(2) 0.032(2) 0.083(3) -0.016(2) 0.024(2) -0.0146(18)
C15 0.048(2) 0.030(2) 0.150(6) -0.017(3) 0.046(3) -0.010(2)
C16 0.045(3) 0.049(3) 0.116(5) -0.025(3) -0.002(3) -0.015(2)
C17 0.061(3) 0.058(3) 0.134(6) -0.030(4) -0.035(4) -0.002(3)
C18 0.051(3) 0.044(3) 0.078(4) -0.010(3) -0.005(3) 0.000(2)
C19 0.041(2) 0.0215(16) 0.063(3) -0.0010(18) 0.013(2) -0.0001(17)
C20 0.041(2) 0.0217(17) 0.081(3) -0.003(2) 0.017(2) 0.0002(17)
C21 0.051(3) 0.036(2) 0.099(4) -0.011(3) -0.012(3) 0.012(2)
C22 0.037(2) 0.0305(19) 0.070(3) -0.012(2) -0.007(2) 0.0067(18)
C23 0.050(3) 0.052(3) 0.083(4) -0.010(3) 0.020(3) 0.000(2)
C24 0.062(3) 0.059(3) 0.100(5) -0.010(3) 0.013(3) -0.012(3)
C25 0.053(3) 0.077(4) 0.065(3) -0.013(3) -0.006(3) 0.008(3)
C26 0.077(4) 0.143(6) 0.034(3) 0.008(3) 0.004(3) 0.060(4)
C27 0.115(5) 0.057(3) 0.052(3) -0.009(2) -0.005(3) 0.050(3)
C28 0.055(2) 0.0193(15) 0.039(2) -0.0063(15) 0.0233(18) -0.0009(16)
C29 0.058(3) 0.0292(18) 0.054(3) -0.0075(19) 0.022(2) -0.0014(19)
C30 0.048(2) 0.0312(19) 0.070(3) 0.002(2) 0.024(2) 0.0069(19)
C31 0.061(3) 0.0235(17) 0.055(3) 0.0041(18) 0.019(2) 0.0122(18)
C32 0.054(3) 0.046(3) 0.056(3) -0.005(2) 0.010(2) -0.004(2)
C33 0.051(3) 0.060(3) 0.051(3) -0.010(2) 0.007(2) -0.006(2)
C34 0.050(3) 0.060(3) 0.054(3) 0.007(3) 0.014(2) 0.009(2)
C35 0.071(3) 0.047(3) 0.050(3) 0.004(2) 0.027(2) 0.009(2)
C36 0.072(3) 0.032(2) 0.071(3) 0.002(2) 0.032(3) 0.011(2)
C37 0.035(2) 0.0224(17) 0.087(4) 0.005(2) 0.005(2) 0.0028(17)
C38 0.033(2) 0.0255(18) 0.084(4) 0.002(2) 0.003(2) 0.0000(17)
C39 0.049(3) 0.061(3) 0.053(3) 0.007(2) 0.011(2) 0.010(2)
C40 0.045(2) 0.051(2) 0.044(2) -0.004(2) 0.006(2) 0.017(2)
C41 0.055(3) 0.092(4) 0.047(3) -0.016(3) -0.002(2) -0.005(3)
C42 0.079(4) 0.098(4) 0.040(2) -0.034(3) 0.020(3) 0.002(4)
C43 0.055(3) 0.072(3) 0.046(3) 0.006(3) 0.014(2) 0.010(3)
C44 0.074(3) 0.031(2) 0.057(3) 0.001(2) 0.011(3) -0.010(2)
C45 0.069(3) 0.0297(19) 0.045(2) -0.0057(18) 0.011(2) -0.006(2)
C46 0.075(3) 0.0312(19) 0.036(2) -0.0058(17) 0.012(2) -0.017(2)
C47 0.081(4) 0.0257(18) 0.048(3) -0.0001(19) 0.004(3) -0.011(2)
C48 0.073(3) 0.038(2) 0.051(3) 0.007(2) -0.006(3) -0.014(2)
C49 0.053(3) 0.051(3) 0.051(3) 0.002(2) 0.001(2) -0.025(2)
C50 0.063(3) 0.075(4) 0.052(3) -0.011(3) 0.010(3) -0.003(3)
C51 0.090(4) 0.084(4) 0.050(3) -0.006(3) 0.017(3) -0.012(4)
C52 0.088(4) 0.075(4) 0.040(3) 0.015(3) 0.005(3) -0.030(3)
C53 0.088(5) 0.071(4) 0.057(3) 0.004(3) -0.010(3) -0.008(4)
C54 0.100(5) 0.046(3) 0.066(4) 0.011(3) -0.001(4) -0.004(3)
C55 0.054(3) 0.026(2) 0.117(5) 0.009(3) 0.012(3) 0.000(2)
C56 0.044(3) 0.0252(19) 0.103(4) -0.002(2) 0.004(3) -0.0037(19)
C57 0.072(4) 0.062(3) 0.058(3) 0.002(3) -0.002(3) -0.015(3)
C58 0.091(4) 0.061(3) 0.055(3) 0.004(3) 0.012(3) -0.015(3)
C59 0.098(4) 0.036(2) 0.049(3) -0.008(2) -0.002(3) 0.006(3)
C60 0.088(4) 0.046(3) 0.053(3) 0.008(2) 0.002(3) 0.023(3)
C61 0.090(4) 0.054(3) 0.068(4) -0.004(3) -0.010(3) 0.013(3)
C62 0.091(5) 0.080(4) 0.051(3) -0.013(3) 0.004(3) 0.001(4)
C63 0.056(3) 0.077(4) 0.074(4) -0.020(3) 0.013(3) -0.012(3)
C64 0.041(2) 0.0300(19) 0.056(3) -0.0020(19) 0.001(2) 0.0017(18)
C65 0.044(2) 0.0264(18) 0.057(3) -0.0025(19) -0.012(2) -0.0054(18)
C66 0.052(3) 0.038(2) 0.043(2) 0.0062(19) 0.007(2) -0.001(2)
C67 0.045(2) 0.0335(19) 0.041(2) 0.0066(18) -0.0059(19) -0.0015(18)
C68 0.076(3) 0.042(2) 0.053(3) -0.015(2) 0.014(3) -0.027(2)
C69 0.100(5) 0.051(3) 0.083(4) 0.011(3) 0.012(4) -0.022(3)
C70 0.117(5) 0.026(2) 0.067(4) -0.006(2) -0.007(4) 0.005(3)
C71 0.074(4) 0.052(3) 0.052(3) -0.004(2) -0.003(3) 0.008(3)
C72 0.062(3) 0.046(3) 0.049(3) 0.001(2) 0.006(2) 0.006(2)
C73 0.044(2) 0.036(2) 0.055(3) -0.004(2) 0.002(2) 0.0062(19)
C74 0.052(3) 0.038(2) 0.032(2) -0.0009(17) -0.0025(19) 0.005(2)
C75 0.069(3) 0.053(3) 0.050(3) -0.002(2) -0.003(3) 0.022(3)
C76 0.058(3) 0.055(3) 0.050(3) -0.021(2) -0.006(2) 0.017(2)
C77 0.098(4) 0.080(4) 0.071(4) -0.005(3) -0.012(3) 0.057(3)
C78 0.070(4) 0.066(4) 0.136(7) -0.004(4) -0.028(4) 0.015(3)
C79 0.044(3) 0.066(3) 0.100(5) -0.024(3) 0.012(3) 0.007(3)
C80 0.056(3) 0.070(4) 0.098(5) -0.017(4) 0.023(3) 0.000(3)
C81 0.065(3) 0.056(3) 0.072(4) -0.013(3) 0.007(3) -0.012(3)
C82 0.042(2) 0.064(3) 0.051(3) -0.021(2) 0.019(2) -0.013(2)
C83 0.052(3) 0.086(4) 0.062(3) 0.011(3) 0.000(3) -0.028(3)
C84 0.073(3) 0.042(3) 0.148(6) -0.009(3) 0.069(4) -0.006(3)
C85 0.094(4) 0.077(4) 0.094(4) -0.007(4) 0.050(4) -0.015(4)
C86 0.097(5) 0.049(3) 0.111(5) -0.011(4) 0.024(4) -0.007(4)
C87 0.060(4) 0.097(5) 0.112(6) -0.025(5) 0.007(4) -0.007(4)
C88 0.122(6) 0.150(8) 0.079(5) 0.023(5) 0.046(4) -0.038(6)
C89 0.183(9) 0.144(7) 0.061(4) -0.015(5) 0.009(5) -0.092(7)
C90 0.137(7) 0.080(4) 0.070(4) -0.007(4) 0.012(5) -0.047(5)
O60 0.102(6) 0.027(3) 0.063(4) 0.014(3) 0.000(4) 0.011(4)
O59 0.159(5) 0.087(5) 0.218(7) 0.096(5) 0.168(5) 0.088(4)
O58 0.053(4) 0.085(6) 0.043(4) 0.001(4) -0.006(3) -0.009(4)
O57 0.071(7) 0.076(8) 0.088(8) 0.000 0.041(6) 0.000
O56 0.237(11) 0.090(6) 0.037(4) 0.031(4) -0.071(5) -0.092(7)
O55 0.160(6) 0.051(5) 0.227(8) 0.046(5) 0.170(5) 0.022(5)
O54 0.077(6) 0.099(7) 0.099(7) 0.004(6) -0.006(6) 0.034(6)
O53 0.071(6) 0.305(19) 0.059(6) 0.012(9) -0.025(5) -0.074(9)
O52 0.29(2) 0.084(11) 0.113(10) 0.000 0.127(12) 0.000
O51 0.073(5) 0.359(15) 0.098(6) 0.130(8) -0.059(4) -0.121(7)
O61 0.112(6) 0.213(11) 0.044(4) 0.029(6) -0.023(5) -0.107(7)
O62 0.206(15) 0.103(9) 0.117(10) 0.019(8) -0.029(10) -0.062(10)
O63 0.36(4) 0.096(16) 0.19(3) 0.000 -0.02(3) 0.000
O64 0.080(7) 0.153(11) 0.072(6) -0.009(7) 0.022(5) 0.008(7)

loop_
_atom_type_symbol
_atom_type_description
_atom_type_scat_dispersion_real
_atom_type_scat_dispersion_imag
_atom_type_scat_source
C C 0.0033 0.0016 'International Tables Vol C Tables 4.2.6.8 and 6.1.1.4'
H H 0.0000 0.0000 'International Tables Vol C Tables 4.2.6.8 and 6.1.1.4'
N N 0.0061 0.0033 'International Tables Vol C Tables 4.2.6.8 and 6.1.1.4'
O O 0.0106 0.0060 'International Tables Vol C Tables 4.2.6.8 and 6.1.1.4'
Cu Cu 0.3201 1.2651 'International Tables Vol C Tables 4.2.6.8 and 6.1.1.4'
Y Y -2.7962 3.5667 'International Tables Vol C Tables 4.2.6.8 and 6.1.1.4'

loop_
_geom_angle_atom_site_label_1
_geom_angle_atom_site_label_2
_geom_angle_atom_site_label_3
_geom_angle
O29 Y1 O4 90.71(11)
O29 Y1 O28 144.73(17)
O4 Y1 O28 91.18(16)
O29 Y1 O2 79.29(14)
O4 Y1 O2 72.06(10)
O28 Y1 O2 67.90(18)
O29 Y1 O10 83.47(12)
O4 Y1 O10 145.61(10)
O28 Y1 O10 75.36(17)
O2 Y1 O10 73.55(10)
O29 Y1 O6 77.63(12)
O4 Y1 O6 72.00(10)
O28 Y1 O6 135.91(16)
O2 Y1 O6 136.59(11)
O10 Y1 O6 138.29(10)
O29 Y1 O8 89.40(11)
O4 Y1 O8 142.88(10)
O28 Y1 O8 109.39(17)
O2 Y1 O8 143.91(10)
O10 Y1 O8 71.16(10)
O6 Y1 O8 71.80(10)
O29 Y1 O27 147.21(14)
O4 Y1 O27 80.84(12)
O28 Y1 O27 67.57(18)
O2 Y1 O27 126.55(14)
O10 Y1 O27 120.48(13)
O6 Y1 O27 69.62(13)
O8 Y1 O27 79.23(12)
O30 Y2 O18 88.34(13)
O30 Y2 O31 146.52(15)
O18 Y2 O31 97.73(19)
O30 Y2 O32 146.22(14)
O18 Y2 O32 77.75(14)
O31 Y2 O32 66.73(16)
O30 Y2 O16 76.69(13)
O18 Y2 O16 73.06(11)
O31 Y2 O16 73.77(15)
O32 Y2 O16 126.32(14)
O30 Y2 O20 74.39(13)
O18 Y2 O20 71.65(11)
O31 Y2 O20 138.74(15)
O32 Y2 O20 72.04(14)
O16 Y2 O20 134.43(12)
O30 Y2 O12 92.54(13)
O18 Y2 O12 142.33(11)
O31 Y2 O12 101.88(18)
O32 Y2 O12 80.95(15)
O16 Y2 O12 143.48(11)
O20 Y2 O12 72.38(11)
O30 Y2 O14 80.04(15)
O18 Y2 O14 144.34(12)
O31 Y2 O14 75.96(18)
O32 Y2 O14 127.83(15)
O16 Y2 O14 71.48(11)
O20 Y2 O14 134.88(12)
O12 Y2 O14 72.31(11)
N10 Cu1 O2 90.74(15)
N10 Cu1 O1 176.62(15)
O2 Cu1 O1 85.88(14)
N10 Cu1 N9 83.1(2)
O2 Cu1 N9 173.86(19)
O1 Cu1 N9 100.25(19)
N2 Cu2 O3 174.56(16)
N2 Cu2 O4 90.09(14)
O3 Cu2 O4 85.54(12)
N2 Cu2 N1 83.50(16)
O3 Cu2 N1 100.79(15)
O4 Cu2 N1 173.46(15)
N4 Cu3 O6 90.02(14)
N4 Cu3 O5 174.78(16)
O6 Cu3 O5 85.83(12)
N4 Cu3 N3 84.33(16)
O6 Cu3 N3 174.34(15)
O5 Cu3 N3 99.79(15)
N6 Cu4 O7 173.41(15)
N6 Cu4 O8 90.57(14)
O7 Cu4 O8 85.64(13)
N6 Cu4 N5 82.65(16)
O7 Cu4 N5 102.26(15)
O8 Cu4 N5 165.19(16)
N8 Cu5 O9 171.86(17)
N8 Cu5 O10 89.64(14)
O9 Cu5 O10 85.64(13)
N8 Cu5 N7 81.34(16)
O9 Cu5 N7 103.15(15)
O10 Cu5 N7 170.86(16)
N20 Cu6 O11 167.76(18)
N20 Cu6 O12 91.88(16)
O11 Cu6 O12 85.00(14)
N20 Cu6 N19 82.3(2)
O11 Cu6 N19 100.7(2)
O12 Cu6 N19 174.15(19)
N20 Cu6 O33 91.5(2)
O11 Cu6 O33 100.49(18)
O12 Cu6 O33 93.52(18)
N19 Cu6 O33 86.6(2)
N12 Cu7 O13 172.49(18)
N12 Cu7 O14 90.62(16)
O13 Cu7 O14 85.57(15)
N12 Cu7 N11 80.76(18)
O13 Cu7 N11 102.82(17)
O14 Cu7 N11 171.26(18)
N14 Cu8 O16 90.75(17)
N14 Cu8 O15 176.96(17)
O16 Cu8 O15 86.23(14)
N14 Cu8 N13 83.7(2)
O16 Cu8 N13 173.9(3)
O15 Cu8 N13 99.4(2)
N16 Cu9 O17 171.78(18)
N16 Cu9 O18 91.16(14)
O17 Cu9 O18 84.94(14)
N16 Cu9 N15 82.51(17)
O17 Cu9 N15 99.89(16)
O18 Cu9 N15 167.40(18)
N18 Cu10 O20 91.00(15)
N18 Cu10 O19 175.44(17)
O20 Cu10 O19 85.33(15)
N18 Cu10 N17 83.42(17)
O20 Cu10 N17 173.74(17)
O19 Cu10 N17 100.10(17)
C2 N1 Cu2 111.7(3)
C1 N2 O2 115.5(3)
C1 N2 Cu2 120.3(3)
O2 N2 Cu2 124.2(3)
C11 N3 Cu3 109.9(3)
C10 N4 O4 114.9(4)
C10 N4 Cu3 120.0(3)
O4 N4 Cu3 124.8(3)
C20 N5 Cu4 110.5(3)
C19 N6 O6 116.1(3)
C19 N6 Cu4 119.0(3)
O6 N6 Cu4 124.8(3)
C29 N7 Cu5 107.6(3)
C28 N8 O8 115.0(4)
C28 N8 Cu5 118.0(3)
O8 N8 Cu5 124.4(3)
C38 N9 Cu1 111.9(4)
C37 N10 O10 116.7(4)
C37 N10 Cu1 118.2(3)
O10 N10 Cu1 124.7(2)
C47 N11 Cu7 108.3(3)
C46 N12 O12 113.9(4)
C46 N12 Cu7 116.5(4)
O12 N12 Cu7 125.6(3)
C56 N13 Cu8 110.4(4)
C55 N14 O14 116.1(5)
C55 N14 Cu8 119.4(4)
O14 N14 Cu8 124.6(3)
C65 N15 Cu9 109.4(3)
C64 N16 O16 116.1(4)
C64 N16 Cu9 119.2(3)
O16 N16 Cu9 124.6(3)
C74 N17 Cu10 111.6(3)
C73 N18 O18 115.4(4)
C73 N18 Cu10 119.0(3)
O18 N18 Cu10 123.6(3)
C83 N19 Cu6 113.2(4)
C82 N20 O20 115.2(4)
C82 N20 Cu6 119.3(4)
O20 N20 Cu6 124.2(3)
O22 N21 O21 106.3(8)
O22 N21 O23 127.2(9)
O21 N21 O23 124.3(8)
O26 N22 O25 121.2(7)
O26 N22 O24 120.5(7)
O25 N22 O24 117.0(7)
C1 O1 Cu1 106.4(3)
N2 O2 Cu1 107.0(3)
N2 O2 Y1 125.4(2)
Cu1 O2 Y1 126.72(14)
C10 O3 Cu2 105.5(2)
N4 O4 Cu2 106.5(2)
N4 O4 Y1 125.8(2)
Cu2 O4 Y1 127.38(14)
C19 O5 Cu3 105.2(3)
N6 O6 Cu3 106.8(2)
N6 O6 Y1 125.9(2)
Cu3 O6 Y1 126.66(13)
C28 O7 Cu4 108.4(2)
N8 O8 Cu4 106.6(2)
N8 O8 Y1 124.9(2)
Cu4 O8 Y1 126.03(13)
C37 O9 Cu5 108.4(3)
N10 O10 Cu5 107.3(2)
N10 O10 Y1 124.2(2)
Cu5 O10 Y1 128.10(16)
C46 O11 Cu6 107.7(3)
N12 O12 Cu6 108.4(3)
N12 O12 Y2 123.2(3)
Cu6 O12 Y2 125.67(15)
C55 O13 Cu7 107.0(3)
N14 O14 Cu7 107.4(3)
N14 O14 Y2 125.2(3)
Cu7 O14 Y2 126.10(18)
C64 O15 Cu8 105.5(3)
N16 O16 Cu8 107.5(3)
N16 O16 Y2 124.9(2)
Cu8 O16 Y2 127.63(15)
C73 O17 Cu9 107.8(3)
N18 O18 Cu9 106.4(2)
N18 O18 Y2 126.4(2)
Cu9 O18 Y2 126.03(15)
C82 O19 Cu10 105.3(3)
N20 O20 Cu10 107.6(3)
N20 O20 Y2 125.3(3)
Cu10 O20 Y2 126.30(15)
O1 C1 N2 124.6(4)
O1 C1 C2 120.4(4)
N2 C1 C2 114.8(4)
N1 C2 C3 114.2(4)
N1 C2 C1 109.6(4)
C3 C2 C1 108.4(4)
C4 C3 C2 111.6(4)
C9 C4 C5 116.7(5)
C9 C4 C3 125.0(5)
C5 C4 C3 118.3(5)
C6 C5 C4 120.4(6)
C7 C6 C5 121.8(6)
C6 C7 C8 118.2(5)
C9 C8 C7 119.5(6)
C8 C9 C4 123.3(6)
O3 C10 N4 125.6(4)
O3 C10 C11 119.4(3)
N4 C10 C11 114.9(4)
N3 C11 C12 112.0(4)
N3 C11 C10 110.7(3)
C12 C11 C10 109.8(4)
C13 C12 C11 116.5(4)
C18 C13 C14 118.0(5)
C18 C13 C12 120.7(5)
C14 C13 C12 121.3(5)
C15 C14 C13 122.2(6)
C14 C15 C16 117.6(6)
C15 C16 C17 120.5(5)
C18 C17 C16 118.4(7)
C17 C18 C13 123.3(7)
N6 C19 O5 125.0(4)
N6 C19 C20 116.0(4)
O5 C19 C20 118.8(4)
N5 C20 C21 111.4(4)
N5 C20 C19 107.4(4)
C21 C20 C19 108.9(4)
C22 C21 C20 113.2(5)
C23 C22 C27 117.6(5)
C23 C22 C21 121.6(5)
C27 C22 C21 120.5(5)
C24 C23 C22 122.3(6)
C23 C24 C25 120.9(6)
C24 C25 C26 117.7(6)
C27 C26 C25 122.6(6)
C26 C27 C22 118.7(6)
O7 C28 N8 124.3(4)
O7 C28 C29 121.0(4)
N8 C28 C29 114.7(4)
N7 C29 C28 109.3(4)
N7 C29 C30 109.1(4)
C28 C29 C30 110.5(4)
C31 C30 C29 115.1(4)
C36 C31 C32 118.5(5)
C36 C31 C30 121.3(4)
C32 C31 C30 120.0(5)
C33 C32 C31 119.6(5)
C34 C33 C32 121.4(5)
C33 C34 C35 119.9(5)
C36 C35 C34 118.5(5)
C31 C36 C35 122.0(5)
N10 C37 O9 121.9(5)
N10 C37 C38 117.0(4)
O9 C37 C38 121.0(4)
N9 C38 C37 109.2(4)
N9 C38 C39 111.0(5)
C37 C38 C39 111.9(4)
C40 C39 C38 112.5(4)
C41 C40 C45 119.2(5)
C41 C40 C39 121.8(5)
C45 C40 C39 118.9(5)
C40 C41 C42 119.0(5)
C43 C42 C41 121.2(5)
C42 C43 C44 121.5(6)
C43 C44 C45 119.9(5)
C40 C45 C44 119.2(5)
N12 C46 O11 124.6(5)
N12 C46 C47 115.3(5)
O11 C46 C47 119.9(4)
N11 C47 C46 108.1(4)
N11 C47 C48 112.1(5)
C46 C47 C48 109.6(5)
C49 C48 C47 112.9(5)
C50 C49 C54 118.1(5)
C50 C49 C48 122.4(5)
C54 C49 C48 119.5(5)
C49 C50 C51 122.6(6)
C52 C51 C50 117.2(7)
C51 C52 C53 121.5(6)
C54 C53 C52 119.3(7)
C53 C54 C49 121.3(6)
O13 C55 N14 123.5(6)
O13 C55 C56 120.2(5)
N14 C55 C56 116.3(5)
C55 C56 C57 111.7(5)
C55 C56 N13 110.3(4)
C57 C56 N13 109.6(6)
C56 C57 C58 110.7(5)
C59 C58 C63 118.1(7)
C59 C58 C57 123.7(6)
C63 C58 C57 118.1(6)
C58 C59 C60 121.8(6)
C61 C60 C59 121.4(6)
C60 C61 C62 119.3(7)
C61 C62 C63 117.3(6)
C58 C63 C62 122.0(7)
N16 C64 O15 124.5(4)
N16 C64 C65 115.2(4)
O15 C64 C65 120.2(4)
N15 C65 C66 112.4(4)
N15 C65 C64 109.6(4)
C66 C65 C64 114.0(4)
C65 C66 C67 113.0(4)
C72 C67 C68 118.2(5)
C72 C67 C66 120.8(5)
C68 C67 C66 120.9(4)
C69 C68 C67 121.3(6)
C68 C69 C70 120.1(7)
C71 C70 C69 120.8(5)
C70 C71 C72 120.3(6)
C67 C72 C71 119.3(5)
O17 C73 N18 124.1(5)
O17 C73 C74 120.3(4)
N18 C73 C74 115.5(4)
N17 C74 C75 113.1(5)
N17 C74 C73 109.4(4)
C75 C74 C73 107.0(4)
C74 C75 C76 114.2(5)
C81 C76 C77 119.7(6)
C81 C76 C75 118.5(5)
C77 C76 C75 121.5(5)
C76 C77 C78 119.8(7)
C79 C78 C77 118.6(7)
C80 C79 C78 119.2(6)
C79 C80 C81 122.3(7)
C76 C81 C80 119.6(7)
N20 C82 O19 125.4(5)
N20 C82 C83 116.3(5)
O19 C82 C83 118.1(5)
N19 C83 C84 109.6(6)
N19 C83 C82 107.5(5)
C84 C83 C82 112.6(5)
C83 C84 C85 104.7(5)
C86 C85 C90 113.1(8)
C86 C85 C84 123.0(7)
C90 C85 C84 123.8(7)
C87 C86 C85 125.6(9)
C86 C87 C88 123.3(10)
C87 C88 C89 116.2(9)
C90 C89 C88 116.0(9)
C89 C90 C85 125.2(9)
O47 O56 O61 152.6(13)

loop_
_geom_bond_atom_site_label_1
_geom_bond_atom_site_label_2
_geom_bond_distance
Y1 O29 2.312(4)
Y1 O4 2.345(3)
Y1 O28 2.363(5)
Y1 O2 2.363(4)
Y1 O10 2.383(3)
Y1 O6 2.400(3)
Y1 O8 2.414(3)
Y1 O27 2.418(4)
Y2 O30 2.313(4)
Y2 O18 2.376(3)
Y2 O31 2.378(4)
Y2 O32 2.380(4)
Y2 O16 2.403(3)
Y2 O20 2.411(3)
Y2 O12 2.416(3)
Y2 O14 2.425(3)
Cu1 N10 1.911(4)
Cu1 O2 1.932(3)
Cu1 O1 1.945(3)
Cu1 N9 1.994(5)
Cu2 N2 1.867(4)
Cu2 O3 1.933(3)
Cu2 O4 1.937(3)
Cu2 N1 2.012(4)
Cu3 N4 1.884(4)
Cu3 O6 1.919(3)
Cu3 O5 1.938(3)
Cu3 N3 2.000(4)
Cu4 N6 1.894(3)
Cu4 O7 1.911(3)
Cu4 O8 1.941(3)
Cu4 N5 2.009(4)
Cu5 N8 1.897(4)
Cu5 O9 1.915(3)
Cu5 O10 1.926(3)
Cu5 N7 2.038(4)
Cu6 N20 1.895(4)
Cu6 O11 1.920(3)
Cu6 O12 1.932(3)
Cu6 N19 2.018(5)
Cu6 O33 2.416(6)
Cu7 N12 1.903(5)
Cu7 O13 1.924(4)
Cu7 O14 1.926(3)
Cu7 N11 2.017(4)
Cu8 N14 1.905(5)
Cu8 O16 1.910(3)
Cu8 O15 1.938(3)
Cu8 N13 2.016(6)
Cu9 N16 1.900(4)
Cu9 O17 1.924(4)
Cu9 O18 1.950(3)
Cu9 N15 2.018(4)
Cu10 N18 1.889(4)
Cu10 O20 1.926(3)
Cu10 O19 1.943(4)
Cu10 N17 2.026(5)
N1 C2 1.464(6)
N2 C1 1.294(6)
N2 O2 1.404(4)
N3 C11 1.500(6)
N4 C10 1.286(5)
N4 O4 1.392(5)
N5 C20 1.470(6)
N6 C19 1.264(6)
N6 O6 1.379(4)
N7 C29 1.492(7)
N8 C28 1.304(6)
N8 O8 1.404(4)
N9 C38 1.490(7)
N10 C37 1.287(6)
N10 O10 1.397(5)
N11 C47 1.441(8)
N12 C46 1.279(6)
N12 O12 1.415(5)
N13 C56 1.519(8)
N14 C55 1.301(7)
N14 O14 1.368(6)
N15 C65 1.469(7)
N16 C64 1.276(6)
N16 O16 1.385(4)
N17 C74 1.477(7)
N18 C73 1.305(6)
N18 O18 1.389(5)
N19 C83 1.460(9)
N20 C82 1.272(7)
N20 O20 1.385(5)
N21 O22 1.151(10)
N21 O21 1.229(11)
N21 O23 1.232(9)
N22 O26 1.211(9)
N22 O25 1.277(10)
N22 O24 1.319(9)
O1 C1 1.292(5)
O3 C10 1.283(6)
O5 C19 1.300(5)
O7 C28 1.261(6)
O9 C37 1.310(6)
O11 C46 1.303(7)
O13 C55 1.285(7)
O15 C64 1.304(6)
O17 C73 1.259(6)
O19 C82 1.298(7)
O47 O56 0.832(15)
C1 C2 1.542(6)
C2 C3 1.540(7)
C3 C4 1.509(6)
C4 C9 1.385(8)
C4 C5 1.400(8)
C5 C6 1.390(8)
C6 C7 1.373(9)
C7 C8 1.400(9)
C8 C9 1.370(8)
C10 C11 1.525(6)
C11 C12 1.519(7)
C12 C13 1.506(7)
C13 C18 1.362(8)
C13 C14 1.410(8)
C14 C15 1.381(7)
C15 C16 1.411(11)
C16 C17 1.425(12)
C17 C18 1.359(9)
C19 C20 1.552(6)
C20 C21 1.528(9)
C21 C22 1.502(9)
C22 C23 1.375(7)
C22 C27 1.428(8)
C23 C24 1.367(9)
C24 C25 1.380(10)
C25 C26 1.381(12)
C26 C27 1.381(11)
C28 C29 1.509(6)
C29 C30 1.525(7)
C30 C31 1.519(7)
C31 C36 1.381(8)
C31 C32 1.429(7)
C32 C33 1.397(8)
C33 C34 1.368(8)
C34 C35 1.425(8)
C35 C36 1.405(8)
C37 C38 1.503(7)
C38 C39 1.530(8)
C39 C40 1.516(7)
C40 C41 1.372(8)
C40 C45 1.411(7)
C41 C42 1.430(9)
C42 C43 1.319(9)
C43 C44 1.358(8)
C44 C45 1.414(8)
C46 C47 1.523(7)
C47 C48 1.559(7)
C48 C49 1.503(8)
C49 C50 1.363(9)
C49 C54 1.403(9)
C50 C51 1.407(9)
C51 C52 1.386(11)
C52 C53 1.390(10)
C53 C54 1.365(10)
C55 C56 1.501(9)
C56 C57 1.516(9)
C57 C58 1.555(10)
C58 C59 1.328(10)
C58 C63 1.357(9)
C59 C60 1.408(10)
C60 C61 1.346(9)
C61 C62 1.380(11)
C62 C63 1.455(10)
C64 C65 1.513(6)
C65 C66 1.511(7)
C66 C67 1.513(7)
C67 C72 1.394(7)
C67 C68 1.414(7)
C68 C69 1.368(8)
C69 C70 1.376(11)
C70 C71 1.363(10)
C71 C72 1.424(8)
C73 C74 1.541(7)
C74 C75 1.487(7)
C75 C76 1.575(8)
C76 C81 1.344(9)
C76 C77 1.395(9)
C77 C78 1.404(10)
C78 C79 1.379(12)
C79 C80 1.343(10)
C80 C81 1.380(9)
C82 C83 1.549(8)
C83 C84 1.505(10)
C84 C85 1.578(11)
C85 C86 1.414(11)
C85 C90 1.421(12)
C86 C87 1.233(12)
C87 C88 1.444(13)
C88 C89 1.462(16)
C89 C90 1.389(15)
O56 O61 1.776(19)
